data_4344044
loop_
_publ_author_name
'Sun, Meng-Jia'
'Shao, Jiang-Yang'
'Yao, Chang-Jiang'
'Zhong, Yu-Wu'
'Yao, Jiannian'

_publ_section_title
;
 Osmium Bisterpyridine Complexes with Redox-Active Amine Substituents: A
 Comparison Study with Ruthenium Analogues.
;
_journal_issue 16
_journal_name_full 'Inorganic chemistry'
_journal_page_first 8136
_journal_page_last 8147
_journal_paper_doi 10.1021/acs.inorgchem.5b01420
_journal_volume 54
_journal_year 2015
_chemical_formula_moiety 'C58 H48 N8 O4 Os, 2(F6 P)'
_chemical_formula_sum 'C58 H48 F12 N8 O4 Os P2'
_chemical_formula_weight 1401.18
_chemical_name_systematic
;
 ?
;
_space_group_crystal_system triclinic
_space_group_IT_number 2
_space_group_name_Hall '-P 1'
_space_group_name_H-M_alt 'P -1'
_symmetry_space_group_name_Hall '-P 1'
_symmetry_space_group_name_H-M 'P -1'
_atom_sites_solution_hydrogens geom
_audit_creation_date 2014-12-17
_audit_creation_method
;
Olex2 1.2
(compiled 2013.12.10 svn.r2850 for OlexSys, GUI svn.r4736)
;
_cell_angle_alpha 110.71(3)
_cell_angle_beta 97.09(3)
_cell_angle_gamma 93.99(3)
_cell_formula_units_Z 2
_cell_length_a 9.0219(18)
_cell_length_b 16.256(3)
_cell_length_c 22.750(4)
_cell_measurement_reflns_used 8896
_cell_measurement_temperature 173.1500
_cell_measurement_theta_max 26.3713
_cell_measurement_theta_min 1.3427
_cell_volume 3073.9(12)
_computing_cell_refinement 'CrystalClear (Rigaku Inc., 2007)'
_computing_data_collection 'CrystalClear (Rigaku Inc., 2007)'
_computing_data_reduction 'CrystalClear (Rigaku Inc., 2007)'
_computing_molecular_graphics 'Olex2 (Dolomanov et al., 2009)'
_computing_publication_material 'Olex2 (Dolomanov et al., 2009)'
_computing_structure_refinement 'SHELXL (Sheldrick, 2013)'
_computing_structure_solution
;
'SHELXS (Sheldrick, 2013)'
;
_diffrn_ambient_temperature 173.1500
_diffrn_detector_area_resol_mean 28.5714
_diffrn_measured_fraction_theta_full 0.994
_diffrn_measured_fraction_theta_max 0.987
_diffrn_measurement_device
;
Saturn724+ (2x2 bin mode)
;
_diffrn_measurement_device_details
;
AFC10: Fixed Chi 2 circle
;
_diffrn_measurement_device_type 'MM007-HF CCD(Saturn 724+)'
_diffrn_measurement_method '\w scans at fixed \c = 45\%'
_diffrn_orient_matrix_type d*Trek
_diffrn_orient_matrix_UB_11 -0.0056
_diffrn_orient_matrix_UB_12 0.0730
_diffrn_orient_matrix_UB_13 -0.0854
_diffrn_orient_matrix_UB_21 -0.0372
_diffrn_orient_matrix_UB_22 0.0398
_diffrn_orient_matrix_UB_23 0.0371
_diffrn_orient_matrix_UB_31 0.0460
_diffrn_orient_matrix_UB_32 0.0048
_diffrn_orient_matrix_UB_33 0.0111
_diffrn_radiation_detector CCD
_diffrn_radiation_monochromator Confocal
_diffrn_radiation_type MoK\a
_diffrn_radiation_wavelength 0.71073
_diffrn_reflns_av_unetI/netI 0.0757
_diffrn_reflns_Laue_measured_fraction_full 0.994
_diffrn_reflns_Laue_measured_fraction_max 0.987
_diffrn_reflns_limit_h_max 11
_diffrn_reflns_limit_h_min -11
_diffrn_reflns_limit_k_max 19
_diffrn_reflns_limit_k_min -20
_diffrn_reflns_limit_l_max 28
_diffrn_reflns_limit_l_min -19
_diffrn_reflns_number 12468
_diffrn_reflns_point_group_measured_fraction_full 0.994
_diffrn_reflns_point_group_measured_fraction_max 0.987
_diffrn_reflns_theta_full 25.242
_diffrn_reflns_theta_max 26.423
_diffrn_reflns_theta_min 1.914
_diffrn_source 'Rotating Anode'
_diffrn_source_current 24.0000
_diffrn_source_power 1.2000
_diffrn_source_voltage 50.0000
_exptl_absorpt_coefficient_mu 2.214
_exptl_absorpt_correction_T_max 1.0000
_exptl_absorpt_correction_T_min 0.6151
_exptl_absorpt_correction_type multi-scan
_exptl_absorpt_process_details 'CrystalClear (Rigaku Inc., 2007)'
_exptl_crystal_colour black
_exptl_crystal_colour_primary black
_exptl_crystal_density_diffrn 1.514
_exptl_crystal_description plate
_exptl_crystal_F_000 1396
_exptl_crystal_size_max 0.25
_exptl_crystal_size_mid 0.15
_exptl_crystal_size_min 0.03
_refine_diff_density_max 6.476
_refine_diff_density_min -5.593
_refine_diff_density_rms 0.228
_refine_ls_extinction_method none
_refine_ls_goodness_of_fit_ref 1.053
_refine_ls_hydrogen_treatment constr
_refine_ls_matrix_type full
_refine_ls_number_parameters 771
_refine_ls_number_reflns 12468
_refine_ls_number_restraints 0
_refine_ls_restrained_S_all 1.053
_refine_ls_R_factor_all 0.0819
_refine_ls_R_factor_gt 0.0804
_refine_ls_shift/su_max 0.001
_refine_ls_shift/su_mean 0.000
_refine_ls_structure_factor_coef Fsqd
_refine_ls_weighting_details 'w=1/[\s^2^(Fo^2^)+(0.1392P)^2^+10.4731P] where P=(Fo^2^+2Fc^2^)/3'
_refine_ls_weighting_scheme calc
_refine_ls_wR_factor_gt 0.2086
_refine_ls_wR_factor_ref 0.2107
_reflns_Friedel_coverage 0.000
_reflns_number_gt 12011
_reflns_number_total 12468
_reflns_threshold_expression 'I > 2\s(I)'
_cod_data_source_file ic5b01420_si_003.cif
_cod_data_source_block a_sq
_cod_depositor_comments 'Adding full bibliography for 4344044.cif.'
_cod_original_formula_sum 'C58 H48 F12 N8 O4 Os P2 '
_cod_database_code 4344044
_shelxl_version_number 2013-4
_shelx_space_group_comment
;
The symmetry employed for this shelxl refinement is uniquely defined
by the following loop, which should always be used as a source of
symmetry information in preference to the above space-group names.
They are only intended as comments.
;
_diffrn_number_total 12471
_olex2_refinement_description
;
1. Fixed Uiso
 At 1.2 times of:
  All C(H) groups
 At 1.5 times of:
  All C(H,H,H) groups
2.a Aromatic/amide H refined with riding coordinates:
 C1(H1), C2(H2), C3(H3), C4(H4), C7(H7), C9(H9), C12(H12), C13(H13), C14(H14),
 C15(H15), C17(H17), C18(H18), C20(H20), C21(H21), C24(H24), C25(H25), C27(H27),
  C28(H28), C30(H30), C31(H31), C32(H32), C33(H33), C36(H36), C38(H38),
 C41(H41), C42(H42), C43(H43), C44(H44), C46(H46), C47(H47), C49(H49), C50(H50),
  C53(H53), C54(H54), C56(H56), C57(H57)
2.b Idealised Me refined as rotating group:
 C22(H22A,H22B,H22C), C29(H29A,H29B,H29C), C51(H51A,H51B,H51C), C58(H58A,H58B,
 H58C)
;

loop_
_space_group_symop_operation_xyz
'x, y, z'
'-x, -y, -z'

loop_
_atom_site_label
_atom_site_type_symbol
_atom_site_fract_x
_atom_site_fract_y
_atom_site_fract_z
_atom_site_U_iso_or_equiv
_atom_site_adp_type
_atom_site_occupancy
_atom_site_site_symmetry_order
_atom_site_calc_flag
_atom_site_refinement_flags_posn
Os1 Os -0.01603(3) 0.72710(2) 0.45477(2) 0.02361(12) Uani 1 1 d .
O1 O -0.2724(12) 0.8056(5) 0.0333(4) 0.071(3) Uani 1 1 d .
O2 O -0.1036(10) 0.2189(5) 0.0285(3) 0.060(2) Uani 1 1 d .
O3 O 0.6171(8) 1.0913(6) 0.8939(4) 0.066(2) Uani 1 1 d .
O4 O -0.3186(8) 0.8033(6) 0.8907(4) 0.065(2) Uani 1 1 d .
N1 N -0.1101(6) 0.8289(4) 0.4349(3) 0.0231(11) Uani 1 1 d .
N2 N -0.0520(7) 0.6788(4) 0.3599(3) 0.0253(12) Uani 1 1 d .
N3 N 0.0640(7) 0.6043(4) 0.4345(3) 0.0250(12) Uani 1 1 d .
N4 N -0.1257(11) 0.5785(5) 0.1618(3) 0.0426(18) Uani 1 1 d .
N5 N 0.2043(7) 0.7855(4) 0.4754(3) 0.0260(12) Uani 1 1 d .
N6 N 0.0211(6) 0.7751(3) 0.5496(3) 0.0203(12) Uani 1 1 d .
N7 N -0.2211(6) 0.6890(3) 0.4754(3) 0.0204(11) Uani 1 1 d .
N8 N 0.0971(8) 0.8745(5) 0.7479(3) 0.0335(15) Uani 1 1 d .
C1 C -0.1377(7) 0.9070(4) 0.4768(3) 0.0218(13) Uani 1 1 d .
H1 H -0.1048 0.9205 0.5199 0.026 Uiso 1 1 calc R
C2 C -0.2124(9) 0.9674(5) 0.4587(4) 0.0281(15) Uani 1 1 d .
H2 H -0.2302 1.0200 0.4892 0.034 Uiso 1 1 calc R
C3 C -0.2608(9) 0.9491(5) 0.3944(4) 0.0323(16) Uani 1 1 d .
H3 H -0.3113 0.9890 0.3812 0.039 Uiso 1 1 calc R
C4 C -0.2320(9) 0.8698(5) 0.3506(4) 0.0328(16) Uani 1 1 d .
H4 H -0.2632 0.8561 0.3074 0.039 Uiso 1 1 calc R
C5 C -0.1569(8) 0.8110(4) 0.3710(3) 0.0261(14) Uani 1 1 d .
C6 C -0.1203(8) 0.7258(5) 0.3279(4) 0.0282(15) Uani 1 1 d .
C7 C -0.1508(10) 0.6937(5) 0.2630(4) 0.0355(17) Uani 1 1 d .
H7 H -0.2037 0.7249 0.2419 0.043 Uiso 1 1 calc R
C8 C -0.1011(10) 0.6120(5) 0.2279(3) 0.0319(16) Uani 1 1 d .
C9 C -0.0287(9) 0.5647(5) 0.2626(4) 0.0342(16) Uani 1 1 d .
H9 H 0.0036 0.5104 0.2414 0.041 Uiso 1 1 calc R
C10 C -0.0070(9) 0.6000(5) 0.3278(4) 0.0299(15) Uani 1 1 d .
C11 C 0.0599(8) 0.5582(4) 0.3705(4) 0.0276(14) Uani 1 1 d .
C12 C 0.1215(9) 0.4791(5) 0.3501(4) 0.0340(16) Uani 1 1 d .
H12 H 0.1210 0.4489 0.3069 0.041 Uiso 1 1 calc R
C13 C 0.1835(9) 0.4452(5) 0.3935(4) 0.0314(16) Uani 1 1 d .
H13 H 0.2259 0.3924 0.3799 0.038 Uiso 1 1 calc R
C14 C 0.1821(9) 0.4904(5) 0.4579(4) 0.0297(16) Uani 1 1 d .
H14 H 0.2213 0.4675 0.4878 0.036 Uiso 1 1 calc R
C15 C 0.1221(7) 0.5694(4) 0.4769(3) 0.0246(13) Uani 1 1 d .
H15 H 0.1214 0.5996 0.5200 0.029 Uiso 1 1 calc R
C16 C -0.1562(10) 0.6369(6) 0.1276(4) 0.0401(19) Uani 1 1 d .
C17 C -0.0645(10) 0.7155(6) 0.1421(4) 0.0407(19) Uani 1 1 d .
H17 H 0.0214 0.7294 0.1726 0.049 Uiso 1 1 calc R
C18 C -0.0992(12) 0.7743(7) 0.1116(4) 0.047(2) Uani 1 1 d .
H18 H -0.0377 0.8274 0.1224 0.056 Uiso 1 1 calc R
C19 C -0.2232(13) 0.7537(7) 0.0661(4) 0.051(2) Uani 1 1 d .
C20 C -0.3116(14) 0.6720(7) 0.0489(5) 0.060(3) Uani 1 1 d .
H20 H -0.3924 0.6558 0.0158 0.072 Uiso 1 1 calc R
C21 C -0.2801(12) 0.6157(6) 0.0802(4) 0.049(2) Uani 1 1 d .
H21 H -0.3424 0.5629 0.0695 0.059 Uiso 1 1 calc R
C22 C -0.1837(17) 0.8888(8) 0.0471(6) 0.071(4) Uani 1 1 d .
H22A H -0.1846 0.9264 0.0904 0.106 Uiso 1 1 calc GR
H22B H -0.2251 0.9168 0.0191 0.106 Uiso 1 1 calc GR
H22C H -0.0821 0.8790 0.0410 0.106 Uiso 1 1 calc GR
C23 C -0.1290(11) 0.4855(6) 0.1264(4) 0.042(2) Uani 1 1 d .
C24 C -0.0491(12) 0.4569(6) 0.0763(4) 0.047(2) Uani 1 1 d .
H24 H 0.0041 0.4982 0.0645 0.056 Uiso 1 1 calc R
C25 C -0.0476(14) 0.3679(7) 0.0436(5) 0.057(3) Uani 1 1 d .
H25 H 0.0030 0.3494 0.0088 0.068 Uiso 1 1 calc R
C26 C -0.1207(12) 0.3054(6) 0.0621(4) 0.048(2) Uani 1 1 d .
C27 C -0.2012(10) 0.3335(6) 0.1115(4) 0.0401(19) Uani 1 1 d .
H27 H -0.2511 0.2921 0.1242 0.048 Uiso 1 1 calc R
C28 C -0.2089(10) 0.4237(6) 0.1428(4) 0.0409(19) Uani 1 1 d .
H28 H -0.2678 0.4421 0.1748 0.049 Uiso 1 1 calc R
C29 C -0.1812(17) 0.1524(7) 0.0442(6) 0.069(3) Uani 1 1 d .
H29A H -0.1498 0.1622 0.0883 0.104 Uiso 1 1 calc GR
H29B H -0.1586 0.0952 0.0183 0.104 Uiso 1 1 calc GR
H29C H -0.2876 0.1548 0.0367 0.104 Uiso 1 1 calc GR
C30 C 0.2951(8) 0.7938(4) 0.4325(4) 0.0254(14) Uani 1 1 d .
H30 H 0.2556 0.7715 0.3893 0.030 Uiso 1 1 calc R
C31 C 0.4434(9) 0.8342(6) 0.4515(4) 0.0342(17) Uani 1 1 d .
H31 H 0.5018 0.8394 0.4218 0.041 Uiso 1 1 calc R
C32 C 0.5009(9) 0.8659(5) 0.5148(4) 0.0329(16) Uani 1 1 d .
H32 H 0.5998 0.8926 0.5285 0.039 Uiso 1 1 calc R
C33 C 0.4122(8) 0.8584(4) 0.5588(4) 0.0258(14) Uani 1 1 d .
H33 H 0.4524 0.8790 0.6018 0.031 Uiso 1 1 calc R
C34 C 0.2640(8) 0.8202(4) 0.5386(3) 0.0220(13) Uani 1 1 d .
C35 C 0.1591(7) 0.8151(4) 0.5819(3) 0.0225(13) Uani 1 1 d .
C36 C 0.1845(8) 0.8471(4) 0.6469(3) 0.0247(13) Uani 1 1 d .
H36 H 0.2806 0.8729 0.6682 0.030 Uiso 1 1 calc R
C37 C 0.0714(9) 0.8421(5) 0.6821(3) 0.0224(13) Uani 1 1 d .
C38 C -0.0697(8) 0.8010(5) 0.6476(3) 0.0251(13) Uani 1 1 d .
H38 H -0.1490 0.7962 0.6691 0.030 Uiso 1 1 calc R
C39 C -0.0933(8) 0.7675(4) 0.5821(3) 0.0238(13) Uani 1 1 d .
C40 C -0.2333(8) 0.7197(4) 0.5384(3) 0.0230(13) Uani 1 1 d .
C41 C -0.3652(8) 0.7037(5) 0.5602(4) 0.0274(15) Uani 1 1 d .
H41 H -0.3720 0.7276 0.6033 0.033 Uiso 1 1 calc R
C42 C -0.4875(8) 0.6510(5) 0.5160(4) 0.0318(16) Uani 1 1 d .
H42 H -0.5761 0.6385 0.5298 0.038 Uiso 1 1 calc R
C43 C -0.4786(10) 0.6175(5) 0.4525(4) 0.0366(18) Uani 1 1 d .
H43 H -0.5596 0.5822 0.4228 0.044 Uiso 1 1 calc R
C44 C -0.3426(8) 0.6385(5) 0.4337(4) 0.0305(15) Uani 1 1 d .
H44 H -0.3356 0.6168 0.3906 0.037 Uiso 1 1 calc R
C45 C 0.2304(9) 0.9307(5) 0.7826(3) 0.0316(16) Uani 1 1 d .
C46 C 0.2626(10) 1.0142(6) 0.7796(4) 0.0371(17) Uani 1 1 d .
H46 H 0.1962 1.0335 0.7540 0.045 Uiso 1 1 calc R
C47 C 0.3942(10) 1.0694(6) 0.8149(4) 0.045(2) Uani 1 1 d .
H47 H 0.4186 1.1236 0.8111 0.055 Uiso 1 1 calc R
C48 C 0.4866(10) 1.0421(7) 0.8552(4) 0.049(2) Uani 1 1 d .
C49 C 0.4524(10) 0.9592(7) 0.8597(5) 0.051(2) Uani 1 1 d .
H49 H 0.5152 0.9419 0.8877 0.061 Uiso 1 1 calc R
C50 C 0.3273(10) 0.9035(6) 0.8233(4) 0.043(2) Uani 1 1 d .
H50 H 0.3070 0.8479 0.8255 0.052 Uiso 1 1 calc R
C51 C 0.6550(13) 1.1771(8) 0.8901(6) 0.073(4) Uani 1 1 d .
H51A H 0.7507 1.2038 0.9159 0.109 Uiso 1 1 calc GR
H51B H 0.5792 1.2145 0.9051 0.109 Uiso 1 1 calc GR
H51C H 0.6601 1.1699 0.8467 0.109 Uiso 1 1 calc GR
C52 C -0.0116(9) 0.8526(5) 0.7832(3) 0.0329(16) Uani 1 1 d .
C53 C -0.0785(10) 0.9195(6) 0.8224(4) 0.0410(19) Uani 1 1 d .
H53 H -0.0563 0.9774 0.8246 0.049 Uiso 1 1 calc R
C54 C -0.1791(11) 0.9009(7) 0.8584(5) 0.052(2) Uani 1 1 d .
H54 H -0.2221 0.9467 0.8857 0.063 Uiso 1 1 calc R
C55 C -0.2166(10) 0.8147(7) 0.8543(4) 0.048(2) Uani 1 1 d .
C56 C -0.1489(11) 0.7469(7) 0.8146(4) 0.047(2) Uani 1 1 d .
H56 H -0.1726 0.6887 0.8114 0.056 Uiso 1 1 calc R
C57 C -0.0438(10) 0.7673(6) 0.7792(4) 0.0408(19) Uani 1 1 d .
H57 H 0.0036 0.7226 0.7531 0.049 Uiso 1 1 calc R
C58 C -0.3581(15) 0.7125(10) 0.8848(6) 0.082(4) Uani 1 1 d .
H58A H -0.4330 0.7104 0.9109 0.123 Uiso 1 1 calc GR
H58B H -0.2702 0.6897 0.8983 0.123 Uiso 1 1 calc GR
H58C H -0.3974 0.6771 0.8412 0.123 Uiso 1 1 calc GR
P2 P 0.6514(3) 0.38049(16) 0.32009(12) 0.0441(5) Uani 1 1 d .
F7 F 0.6160(17) 0.3004(7) 0.3417(7) 0.160(6) Uani 1 1 d .
F8 F 0.5012(13) 0.4129(8) 0.3367(10) 0.194(8) Uani 1 1 d .
F9 F 0.6879(15) 0.4629(6) 0.3024(5) 0.124(4) Uani 1 1 d .
F10 F 0.5874(19) 0.3208(8) 0.2517(6) 0.181(7) Uani 1 1 d .
F11 F 0.8056(11) 0.3475(8) 0.3102(9) 0.176(7) Uani 1 1 d .
F12 F 0.7225(19) 0.4422(8) 0.3892(5) 0.169(7) Uani 1 1 d .
P1 P 0.2120(3) 0.93730(18) 0.31918(12) 0.0454(5) Uani 1 1 d .
F1 F 0.1782(17) 0.9400(9) 0.3859(5) 0.153(6) Uani 1 1 d .
F2 F 0.1725(16) 0.8369(6) 0.2989(6) 0.143(5) Uani 1 1 d .
F3 F 0.0456(12) 0.9509(12) 0.3006(8) 0.177(7) Uani 1 1 d .
F4 F 0.2426(16) 0.9326(10) 0.2536(5) 0.152(5) Uani 1 1 d .
F5 F 0.2542(17) 1.0394(6) 0.3457(7) 0.178(7) Uani 1 1 d .
F6 F 0.3766(9) 0.9280(8) 0.3414(7) 0.148(5) Uani 1 1 d .

loop_
_atom_site_aniso_label
_atom_site_aniso_U_11
_atom_site_aniso_U_22
_atom_site_aniso_U_33
_atom_site_aniso_U_23
_atom_site_aniso_U_13
_atom_site_aniso_U_12
Os1 0.02494(18) 0.02221(18) 0.02506(19) 0.00980(13) 0.00478(13) 0.00420(11)
O1 0.115(7) 0.058(5) 0.040(4) 0.026(4) -0.011(4) 0.010(5)
O2 0.092(6) 0.039(4) 0.043(4) 0.004(3) 0.025(4) 0.009(4)
O3 0.042(4) 0.075(5) 0.061(5) 0.010(4) -0.013(3) -0.018(4)
O4 0.049(4) 0.102(6) 0.051(4) 0.036(4) 0.018(3) -0.006(4)
N1 0.028(3) 0.019(3) 0.026(3) 0.009(2) 0.010(2) 0.005(2)
N2 0.024(3) 0.019(3) 0.033(3) 0.009(3) 0.003(3) 0.005(2)
N3 0.025(3) 0.022(3) 0.029(3) 0.012(2) 0.002(2) 0.000(2)
N4 0.071(5) 0.035(4) 0.024(3) 0.009(3) 0.011(4) 0.024(4)
N5 0.027(3) 0.029(3) 0.031(3) 0.017(3) 0.019(3) 0.005(2)
N6 0.019(3) 0.015(3) 0.028(3) 0.008(3) 0.004(3) 0.005(2)
N7 0.018(2) 0.019(2) 0.023(3) 0.009(2) -0.002(2) 0.001(2)
N8 0.033(3) 0.036(4) 0.027(3) 0.008(3) 0.005(3) -0.007(3)
C1 0.021(3) 0.014(3) 0.031(4) 0.008(3) 0.007(3) 0.003(2)
C2 0.032(4) 0.020(3) 0.036(4) 0.011(3) 0.015(3) 0.005(3)
C3 0.030(4) 0.023(3) 0.046(5) 0.014(3) 0.007(3) 0.008(3)
C4 0.041(4) 0.030(4) 0.032(4) 0.014(3) 0.008(3) 0.009(3)
C5 0.033(4) 0.023(3) 0.029(4) 0.015(3) 0.011(3) 0.007(3)
C6 0.031(4) 0.026(3) 0.031(4) 0.011(3) 0.010(3) 0.012(3)
C7 0.046(4) 0.042(4) 0.026(4) 0.018(3) 0.006(3) 0.020(4)
C8 0.042(4) 0.032(4) 0.019(3) 0.005(3) 0.002(3) 0.011(3)
C9 0.043(4) 0.031(4) 0.029(4) 0.009(3) 0.008(3) 0.016(3)
C10 0.033(4) 0.026(3) 0.033(4) 0.013(3) 0.003(3) 0.005(3)
C11 0.030(3) 0.021(3) 0.031(4) 0.008(3) 0.004(3) 0.004(3)
C12 0.034(4) 0.029(4) 0.037(4) 0.008(3) 0.007(3) 0.007(3)
C13 0.032(4) 0.021(3) 0.041(4) 0.011(3) 0.007(3) 0.008(3)
C14 0.029(4) 0.024(3) 0.039(4) 0.019(3) -0.002(3) -0.002(3)
C15 0.024(3) 0.025(3) 0.028(3) 0.015(3) 0.000(3) 0.000(3)
C16 0.047(5) 0.046(5) 0.025(4) 0.010(3) 0.007(3) 0.012(4)
C17 0.044(5) 0.046(5) 0.035(4) 0.018(4) 0.004(4) 0.011(4)
C18 0.063(6) 0.047(5) 0.034(5) 0.015(4) 0.017(4) 0.008(4)
C19 0.081(7) 0.048(5) 0.032(5) 0.022(4) 0.011(5) 0.017(5)
C20 0.076(7) 0.060(6) 0.040(5) 0.023(5) -0.018(5) 0.000(5)
C21 0.068(6) 0.044(5) 0.036(5) 0.020(4) -0.004(4) 0.002(4)
C22 0.112(11) 0.053(6) 0.060(7) 0.033(6) 0.017(7) 0.020(7)
C23 0.062(6) 0.035(4) 0.023(4) 0.004(3) 0.001(4) 0.012(4)
C24 0.065(6) 0.036(4) 0.041(5) 0.011(4) 0.019(4) 0.011(4)
C25 0.085(8) 0.045(5) 0.039(5) 0.008(4) 0.031(5) 0.005(5)
C26 0.060(6) 0.042(5) 0.033(4) 0.005(4) 0.004(4) 0.007(4)
C27 0.044(5) 0.040(4) 0.030(4) 0.006(3) 0.004(4) 0.001(4)
C28 0.040(4) 0.048(5) 0.032(4) 0.012(4) 0.006(4) 0.007(4)
C29 0.112(11) 0.032(5) 0.054(6) 0.007(5) 0.007(7) -0.003(6)
C30 0.027(3) 0.027(3) 0.031(4) 0.015(3) 0.018(3) 0.007(3)
C31 0.035(4) 0.038(4) 0.035(4) 0.016(3) 0.015(3) 0.006(3)
C32 0.027(4) 0.034(4) 0.039(4) 0.015(3) 0.010(3) 0.006(3)
C33 0.020(3) 0.024(3) 0.035(4) 0.013(3) 0.004(3) 0.003(3)
C34 0.026(3) 0.016(3) 0.024(3) 0.006(2) 0.006(3) 0.006(2)
C35 0.018(3) 0.018(3) 0.032(4) 0.013(3) -0.003(3) 0.001(2)
C36 0.024(3) 0.021(3) 0.027(3) 0.008(3) 0.001(3) -0.001(2)
C37 0.034(4) 0.026(3) 0.006(3) 0.005(3) 0.004(3) -0.002(3)
C38 0.024(3) 0.028(3) 0.028(3) 0.016(3) 0.004(3) -0.004(3)
C39 0.024(3) 0.021(3) 0.030(3) 0.010(3) 0.013(3) 0.006(2)
C40 0.025(3) 0.020(3) 0.029(4) 0.012(3) 0.009(3) 0.006(3)
C41 0.025(3) 0.026(3) 0.033(4) 0.012(3) 0.005(3) 0.006(3)
C42 0.027(4) 0.028(4) 0.040(4) 0.013(3) 0.002(3) 0.001(3)
C43 0.040(4) 0.026(4) 0.032(4) 0.004(3) -0.012(3) -0.005(3)
C44 0.018(3) 0.036(4) 0.033(4) 0.012(3) -0.007(3) -0.004(3)
C45 0.029(4) 0.037(4) 0.022(3) 0.007(3) 0.002(3) -0.008(3)
C46 0.039(4) 0.038(4) 0.032(4) 0.014(3) -0.003(3) -0.003(3)
C47 0.038(4) 0.042(5) 0.042(5) 0.004(4) 0.001(4) -0.013(4)
C48 0.032(4) 0.061(6) 0.040(5) 0.004(4) 0.005(4) -0.010(4)
C49 0.033(4) 0.068(6) 0.052(6) 0.027(5) -0.004(4) 0.000(4)
C50 0.039(4) 0.047(5) 0.042(5) 0.017(4) 0.001(4) -0.002(4)
C51 0.052(6) 0.072(8) 0.071(8) 0.005(6) 0.008(6) -0.019(6)
C52 0.033(4) 0.043(4) 0.019(3) 0.008(3) 0.006(3) -0.006(3)
C53 0.036(4) 0.046(5) 0.040(4) 0.013(4) 0.011(4) 0.003(4)
C54 0.038(5) 0.071(7) 0.045(5) 0.016(5) 0.016(4) 0.010(4)
C55 0.036(4) 0.076(7) 0.037(5) 0.029(5) 0.008(4) -0.002(4)
C56 0.052(5) 0.052(5) 0.040(5) 0.022(4) 0.010(4) -0.007(4)
C57 0.047(5) 0.043(5) 0.034(4) 0.014(4) 0.016(4) 0.001(4)
C58 0.071(8) 0.121(11) 0.056(7) 0.046(7) 0.008(6) -0.040(8)
P2 0.0462(13) 0.0438(12) 0.0422(12) 0.0136(10) 0.0120(10) 0.0087(10)
F7 0.223(14) 0.106(8) 0.231(14) 0.112(9) 0.142(12) 0.082(9)
F8 0.108(8) 0.106(8) 0.41(2) 0.106(12) 0.133(13) 0.057(7)
F9 0.203(12) 0.074(5) 0.120(8) 0.052(6) 0.073(8) 0.011(6)
F10 0.253(17) 0.106(8) 0.105(8) -0.025(7) -0.065(10) 0.010(9)
F11 0.066(6) 0.114(8) 0.314(19) 0.021(10) 0.062(9) 0.034(6)
F12 0.280(18) 0.124(9) 0.061(6) -0.011(6) -0.030(8) 0.085(10)
P1 0.0415(12) 0.0529(14) 0.0435(13) 0.0206(11) 0.0029(10) 0.0079(10)
F1 0.223(14) 0.206(13) 0.074(6) 0.079(8) 0.051(8) 0.114(11)
F2 0.208(13) 0.065(5) 0.128(9) 0.036(6) -0.053(8) -0.039(7)
F3 0.081(7) 0.291(18) 0.246(16) 0.204(15) 0.006(8) 0.052(9)
F4 0.197(13) 0.218(13) 0.094(7) 0.105(9) 0.067(8) 0.048(11)
F5 0.221(15) 0.059(5) 0.216(14) 0.039(7) -0.084(12) 0.022(7)
F6 0.048(4) 0.160(10) 0.270(16) 0.133(11) -0.012(7) 0.013(5)

loop_
_atom_type_symbol
_atom_type_description
_atom_type_scat_dispersion_real
_atom_type_scat_dispersion_imag
_atom_type_scat_source
C C 0.0033 0.0016 'International Tables Vol C Tables 4.2.6.8 and 6.1.1.4'
H H 0.0000 0.0000 'International Tables Vol C Tables 4.2.6.8 and 6.1.1.4'
F F 0.0171 0.0103 'International Tables Vol C Tables 4.2.6.8 and 6.1.1.4'
N N 0.0061 0.0033 'International Tables Vol C Tables 4.2.6.8 and 6.1.1.4'
O O 0.0106 0.0060 'International Tables Vol C Tables 4.2.6.8 and 6.1.1.4'
Os Os -1.2165 7.6030 'International Tables Vol C Tables 4.2.6.8 and 6.1.1.4'
P P 0.1023 0.0942 'International Tables Vol C Tables 4.2.6.8 and 6.1.1.4'

loop_
_geom_angle_atom_site_label_1
_geom_angle_atom_site_label_2
_geom_angle_atom_site_label_3
_geom_angle
N1 Os1 N3 156.6(2)
N2 Os1 N1 78.3(2)
N2 Os1 N3 78.3(2)
N2 Os1 N5 102.2(3)
N2 Os1 N7 102.0(2)
N5 Os1 N1 96.2(2)
N5 Os1 N3 88.6(2)
N5 Os1 N7 155.8(2)
N6 Os1 N1 101.9(2)
N6 Os1 N2 179.6(2)
N6 Os1 N3 101.5(2)
N6 Os1 N5 77.5(2)
N6 Os1 N7 78.2(2)
N7 Os1 N1 88.9(2)
N7 Os1 N3 96.1(2)
C19 O1 C22 117.3(9)
C26 O2 C29 117.4(9)
C48 O3 C51 115.8(9)
C55 O4 C58 115.1(9)
C1 N1 Os1 127.7(5)
C1 N1 C5 117.5(6)
C5 N1 Os1 114.7(4)
C6 N2 Os1 119.8(5)
C10 N2 Os1 119.9(5)
C10 N2 C6 120.3(6)
C11 N3 Os1 113.6(5)
C15 N3 Os1 127.1(5)
C15 N3 C11 119.2(6)
C8 N4 C16 119.9(7)
C8 N4 C23 121.1(7)
C23 N4 C16 119.0(7)
C30 N5 Os1 127.0(5)
C34 N5 Os1 115.3(4)
C34 N5 C30 117.7(6)
C35 N6 Os1 120.4(5)
C35 N6 C39 119.8(6)
C39 N6 Os1 119.7(5)
C40 N7 Os1 115.0(4)
C44 N7 Os1 127.5(5)
C44 N7 C40 117.5(6)
C37 N8 C45 121.0(7)
C37 N8 C52 121.0(7)
C45 N8 C52 118.0(6)
N1 C1 H1 118.4
N1 C1 C2 123.1(7)
C2 C1 H1 118.4
C1 C2 H2 120.3
C1 C2 C3 119.4(7)
C3 C2 H2 120.3
C2 C3 H3 120.8
C4 C3 C2 118.3(7)
C4 C3 H3 120.8
C3 C4 H4 119.9
C5 C4 C3 120.2(7)
C5 C4 H4 119.9
N1 C5 C4 121.4(7)
N1 C5 C6 114.6(6)
C4 C5 C6 123.9(7)
N2 C6 C5 112.3(6)
N2 C6 C7 121.5(7)
C7 C6 C5 126.2(7)
C6 C7 H7 120.3
C6 C7 C8 119.4(7)
C8 C7 H7 120.3
N4 C8 C7 121.2(7)
N4 C8 C9 121.0(7)
C9 C8 C7 117.8(7)
C8 C9 H9 120.4
C10 C9 C8 119.2(7)
C10 C9 H9 120.4
N2 C10 C9 121.7(7)
N2 C10 C11 112.3(7)
C9 C10 C11 126.0(7)
N3 C11 C10 115.8(6)
N3 C11 C12 120.1(7)
C12 C11 C10 124.1(7)
C11 C12 H12 119.9
C13 C12 C11 120.2(7)
C13 C12 H12 119.9
C12 C13 H13 120.3
C12 C13 C14 119.4(7)
C14 C13 H13 120.3
C13 C14 H14 120.4
C15 C14 C13 119.2(7)
C15 C14 H14 120.4
N3 C15 C14 121.8(7)
N3 C15 H15 119.1
C14 C15 H15 119.1
C17 C16 N4 121.0(8)
C17 C16 C21 118.6(8)
C21 C16 N4 120.4(9)
C16 C17 H17 119.5
C16 C17 C18 120.9(9)
C18 C17 H17 119.5
C17 C18 H18 120.0
C19 C18 C17 119.9(10)
C19 C18 H18 120.0
O1 C19 C20 114.5(9)
C18 C19 O1 126.2(10)
C18 C19 C20 119.3(9)
C19 C20 H20 119.7
C21 C20 C19 120.6(9)
C21 C20 H20 119.7
C16 C21 H21 119.7
C20 C21 C16 120.5(9)
C20 C21 H21 119.7
O1 C22 H22A 109.5
O1 C22 H22B 109.5
O1 C22 H22C 109.5
H22A C22 H22B 109.5
H22A C22 H22C 109.5
H22B C22 H22C 109.5
C24 C23 N4 120.2(9)
C28 C23 N4 120.6(8)
C28 C23 C24 119.2(8)
C23 C24 H24 119.8
C25 C24 C23 120.5(9)
C25 C24 H24 119.8
C24 C25 H25 119.7
C24 C25 C26 120.6(9)
C26 C25 H25 119.7
O2 C26 C25 115.4(9)
O2 C26 C27 125.5(9)
C27 C26 C25 119.0(9)
C26 C27 H27 119.8
C26 C27 C28 120.5(9)
C28 C27 H27 119.8
C23 C28 C27 120.0(8)
C23 C28 H28 120.0
C27 C28 H28 120.0
O2 C29 H29A 109.5
O2 C29 H29B 109.5
O2 C29 H29C 109.5
H29A C29 H29B 109.5
H29A C29 H29C 109.5
H29B C29 H29C 109.5
N5 C30 H30 118.8
N5 C30 C31 122.4(7)
C31 C30 H30 118.8
C30 C31 H31 120.8
C32 C31 C30 118.4(7)
C32 C31 H31 120.8
C31 C32 H32 119.9
C31 C32 C33 120.3(7)
C33 C32 H32 119.9
C32 C33 H33 120.0
C34 C33 C32 120.0(7)
C34 C33 H33 120.0
N5 C34 C33 121.1(6)
N5 C34 C35 115.0(6)
C33 C34 C35 123.8(6)
N6 C35 C34 111.5(6)
N6 C35 C36 120.3(6)
C36 C35 C34 128.2(6)
C35 C36 H36 119.0
C35 C36 C37 122.1(6)
C37 C36 H36 119.0
N8 C37 C36 122.1(7)
N8 C37 C38 121.5(7)
C36 C37 C38 116.4(6)
C37 C38 H38 119.5
C39 C38 C37 121.0(6)
C39 C38 H38 119.5
N6 C39 C38 120.4(6)
N6 C39 C40 111.7(6)
C38 C39 C40 127.9(6)
N7 C40 C39 115.1(6)
N7 C40 C41 122.4(7)
C41 C40 C39 122.4(7)
C40 C41 H41 120.8
C40 C41 C42 118.4(7)
C42 C41 H41 120.8
C41 C42 H42 119.6
C43 C42 C41 120.8(7)
C43 C42 H42 119.6
C42 C43 H43 121.2
C42 C43 C44 117.6(7)
C44 C43 H43 121.2
N7 C44 C43 123.2(7)
N7 C44 H44 118.4
C43 C44 H44 118.4
C46 C45 N8 121.3(8)
C46 C45 C50 119.5(7)
C50 C45 N8 119.1(7)
C45 C46 H46 119.7
C45 C46 C47 120.5(8)
C47 C46 H46 119.7
C46 C47 H47 120.5
C48 C47 C46 119.0(9)
C48 C47 H47 120.5
O3 C48 C49 114.7(9)
C47 C48 O3 124.6(10)
C47 C48 C49 120.6(8)
C48 C49 H49 119.7
C50 C49 C48 120.5(9)
C50 C49 H49 119.7
C45 C50 H50 120.2
C49 C50 C45 119.7(9)
C49 C50 H50 120.2
O3 C51 H51A 109.5
O3 C51 H51B 109.5
O3 C51 H51C 109.5
H51A C51 H51B 109.5
H51A C51 H51C 109.5
H51B C51 H51C 109.5
C53 C52 N8 118.7(8)
C57 C52 N8 120.6(8)
C57 C52 C53 120.6(8)
C52 C53 H53 120.0
C52 C53 C54 119.9(9)
C54 C53 H53 120.0
C53 C54 H54 119.6
C53 C54 C55 120.8(9)
C55 C54 H54 119.6
O4 C55 C54 116.1(10)
O4 C55 C56 124.6(10)
C54 C55 C56 119.3(8)
C55 C56 H56 120.4
C55 C56 C57 119.3(9)
C57 C56 H56 120.4
C52 C57 C56 120.1(8)
C52 C57 H57 120.0
C56 C57 H57 120.0
O4 C58 H58A 109.5
O4 C58 H58B 109.5
O4 C58 H58C 109.5
H58A C58 H58B 109.5
H58A C58 H58C 109.5
H58B C58 H58C 109.5
F8 P2 F7 89.9(7)
F8 P2 F9 89.2(7)
F8 P2 F11 174.2(11)
F8 P2 F12 86.9(9)
F9 P2 F7 177.0(7)
F9 P2 F12 85.2(7)
F10 P2 F7 89.2(8)
F10 P2 F8 94.9(10)
F10 P2 F9 93.7(8)
F10 P2 F11 89.6(9)
F10 P2 F12 177.9(10)
F11 P2 F7 86.4(7)
F11 P2 F9 94.3(8)
F11 P2 F12 88.7(8)
F12 P2 F7 92.0(8)
F2 P1 F1 84.4(7)
F2 P1 F3 92.6(8)
F2 P1 F5 175.1(7)
F2 P1 F6 89.4(7)
F3 P1 F1 90.3(8)
F4 P1 F1 178.7(9)
F4 P1 F2 94.4(8)
F4 P1 F3 89.3(8)
F4 P1 F5 90.2(9)
F4 P1 F6 93.2(8)
F5 P1 F1 91.0(8)
F5 P1 F3 89.1(8)
F6 P1 F1 87.3(7)
F6 P1 F3 176.7(9)
F6 P1 F5 88.7(7)

loop_
_geom_bond_atom_site_label_1
_geom_bond_atom_site_label_2
_geom_bond_distance
Os1 N1 2.072(6)
Os1 N2 1.993(7)
Os1 N3 2.086(6)
Os1 N5 2.066(6)
Os1 N6 1.991(5)
Os1 N7 2.071(6)
O1 C19 1.372(11)
O1 C22 1.434(15)
O2 C26 1.372(11)
O2 C29 1.421(13)
O3 C48 1.384(11)
O3 C51 1.449(15)
O4 C55 1.357(11)
O4 C58 1.448(15)
N1 C1 1.353(8)
N1 C5 1.382(9)
N2 C6 1.358(10)
N2 C10 1.350(10)
N3 C11 1.378(10)
N3 C15 1.352(9)
N4 C8 1.388(10)
N4 C16 1.444(11)
N4 C23 1.435(11)
N5 C30 1.385(8)
N5 C34 1.367(10)
N6 C35 1.355(8)
N6 C39 1.365(8)
N7 C40 1.362(9)
N7 C44 1.357(9)
N8 C37 1.382(9)
N8 C45 1.417(10)
N8 C52 1.443(10)
C1 H1 0.9300
C1 C2 1.378(10)
C2 H2 0.9300
C2 C3 1.390(12)
C3 H3 0.9300
C3 C4 1.388(11)
C4 H4 0.9300
C4 C5 1.382(10)
C5 C6 1.475(9)
C6 C7 1.365(11)
C7 H7 0.9300
C7 C8 1.423(11)
C8 C9 1.420(11)
C9 H9 0.9300
C9 C10 1.370(11)
C10 C11 1.465(10)
C11 C12 1.386(10)
C12 H12 0.9300
C12 C13 1.372(11)
C13 H13 0.9300
C13 C14 1.391(12)
C14 H14 0.9300
C14 C15 1.375(10)
C15 H15 0.9300
C16 C17 1.383(13)
C16 C21 1.386(13)
C17 H17 0.9300
C17 C18 1.396(13)
C18 H18 0.9300
C18 C19 1.362(15)
C19 C20 1.399(15)
C20 H20 0.9300
C20 C21 1.368(13)
C21 H21 0.9300
C22 H22A 0.9600
C22 H22B 0.9600
C22 H22C 0.9600
C23 C24 1.383(13)
C23 C28 1.378(13)
C24 H24 0.9300
C24 C25 1.375(13)
C25 H25 0.9300
C25 C26 1.386(14)
C26 C27 1.373(13)
C27 H27 0.9300
C27 C28 1.397(13)
C28 H28 0.9300
C29 H29A 0.9600
C29 H29B 0.9600
C29 H29C 0.9600
C30 H30 0.9300
C30 C31 1.394(11)
C31 H31 0.9300
C31 C32 1.364(12)
C32 H32 0.9300
C32 C33 1.388(10)
C33 H33 0.9300
C33 C34 1.384(10)
C34 C35 1.466(10)
C35 C36 1.366(10)
C36 H36 0.9300
C36 C37 1.388(10)
C37 C38 1.396(10)
C38 H38 0.9300
C38 C39 1.376(10)
C39 C40 1.482(10)
C40 C41 1.386(10)
C41 H41 0.9300
C41 C42 1.396(10)
C42 H42 0.9300
C42 C43 1.366(12)
C43 H43 0.9300
C43 C44 1.408(12)
C44 H44 0.9300
C45 C46 1.396(11)
C45 C50 1.399(12)
C46 H46 0.9300
C46 C47 1.403(11)
C47 H47 0.9300
C47 C48 1.372(14)
C48 C49 1.403(15)
C49 H49 0.9300
C49 C50 1.370(13)
C50 H50 0.9300
C51 H51A 0.9600
C51 H51B 0.9600
C51 H51C 0.9600
C52 C53 1.371(12)
C52 C57 1.365(12)
C53 H53 0.9300
C53 C54 1.381(13)
C54 H54 0.9300
C54 C55 1.385(15)
C55 C56 1.388(14)
C56 H56 0.9300
C56 C57 1.412(12)
C57 H57 0.9300
C58 H58A 0.9600
C58 H58B 0.9600
C58 H58C 0.9600
P2 F7 1.572(10)
P2 F8 1.530(10)
P2 F9 1.556(8)
P2 F10 1.526(10)
P2 F11 1.539(9)
P2 F12 1.561(10)
P1 F1 1.572(10)
P1 F2 1.533(9)
P1 F3 1.560(10)
P1 F4 1.527(9)
P1 F5 1.553(10)
P1 F6 1.544(8)

loop_
_geom_torsion_atom_site_label_1
_geom_torsion_atom_site_label_2
_geom_torsion_atom_site_label_3
_geom_torsion_atom_site_label_4
_geom_torsion
Os1 N1 C1 C2 -174.4(5)
Os1 N1 C5 C4 175.1(6)
Os1 N1 C5 C6 -4.8(8)
Os1 N2 C6 C5 1.1(9)
Os1 N2 C6 C7 -178.0(6)
Os1 N2 C10 C9 -179.6(6)
Os1 N2 C10 C11 2.4(9)
Os1 N3 C11 C10 -3.4(8)
Os1 N3 C11 C12 174.4(6)
Os1 N3 C15 C14 -174.9(5)
Os1 N5 C30 C31 -179.6(5)
Os1 N5 C34 C33 177.7(5)
Os1 N5 C34 C35 -3.6(7)
Os1 N6 C35 C34 2.6(7)
Os1 N6 C35 C36 -179.2(5)
Os1 N6 C39 C38 -179.4(5)
Os1 N6 C39 C40 1.6(7)
Os1 N7 C40 C39 -5.9(7)
Os1 N7 C40 C41 177.0(5)
Os1 N7 C44 C43 -178.8(6)
O1 C19 C20 C21 -176.4(11)
O2 C26 C27 C28 179.0(9)
O3 C48 C49 C50 -179.1(9)
O4 C55 C56 C57 -179.8(9)
N1 C1 C2 C3 -0.9(11)
N1 C5 C6 N2 2.5(9)
N1 C5 C6 C7 -178.4(8)
N2 C6 C7 C8 -4.3(13)
N2 C10 C11 N3 0.8(10)
N2 C10 C11 C12 -176.8(7)
N3 C11 C12 C13 1.7(11)
N4 C8 C9 C10 -179.8(8)
N4 C16 C17 C18 -176.2(8)
N4 C16 C21 C20 178.3(10)
N4 C23 C24 C25 177.7(10)
N4 C23 C28 C27 -174.7(8)
N5 C30 C31 C32 0.6(11)
N5 C34 C35 N6 0.8(8)
N5 C34 C35 C36 -177.2(6)
N6 C35 C36 C37 -1.7(10)
N6 C39 C40 N7 3.0(8)
N6 C39 C40 C41 -180.0(6)
N7 C40 C41 C42 2.8(10)
N8 C37 C38 C39 -178.8(7)
N8 C45 C46 C47 179.2(8)
N8 C45 C50 C49 -176.5(9)
N8 C52 C53 C54 -177.8(8)
N8 C52 C57 C56 179.2(8)
C1 N1 C5 C4 -1.3(10)
C1 N1 C5 C6 178.7(6)
C1 C2 C3 C4 0.1(11)
C2 C3 C4 C5 0.0(12)
C3 C4 C5 N1 0.6(12)
C3 C4 C5 C6 -179.5(7)
C4 C5 C6 N2 -177.4(7)
C4 C5 C6 C7 1.7(13)
C5 N1 C1 C2 1.5(10)
C5 C6 C7 C8 176.7(8)
C6 N2 C10 C9 -0.2(12)
C6 N2 C10 C11 -178.2(6)
C6 C7 C8 N4 -177.9(9)
C6 C7 C8 C9 3.6(13)
C7 C8 C9 C10 -1.3(13)
C8 N4 C16 C17 50.3(13)
C8 N4 C16 C21 -128.6(10)
C8 N4 C23 C24 -132.8(10)
C8 N4 C23 C28 45.7(14)
C8 C9 C10 N2 -0.4(13)
C8 C9 C10 C11 177.4(8)
C9 C10 C11 N3 -177.1(7)
C9 C10 C11 C12 5.3(13)
C10 N2 C6 C5 -178.3(6)
C10 N2 C6 C7 2.6(12)
C10 C11 C12 C13 179.3(7)
C11 N3 C15 C14 2.3(10)
C11 C12 C13 C14 0.7(12)
C12 C13 C14 C15 -1.6(11)
C13 C14 C15 N3 0.1(11)
C15 N3 C11 C10 179.0(6)
C15 N3 C11 C12 -3.2(10)
C16 N4 C8 C7 20.3(14)
C16 N4 C8 C9 -161.3(9)
C16 N4 C23 C24 50.4(13)
C16 N4 C23 C28 -131.1(9)
C16 C17 C18 C19 -1.2(14)
C17 C16 C21 C20 -0.6(15)
C17 C18 C19 O1 178.6(10)
C17 C18 C19 C20 -2.3(15)
C18 C19 C20 C21 4.3(17)
C19 C20 C21 C16 -2.9(18)
C21 C16 C17 C18 2.7(14)
C22 O1 C19 C18 1.4(16)
C22 O1 C19 C20 -177.8(11)
C23 N4 C8 C7 -156.5(9)
C23 N4 C8 C9 22.0(14)
C23 N4 C16 C17 -132.9(10)
C23 N4 C16 C21 48.2(13)
C23 C24 C25 C26 -2.8(17)
C24 C23 C28 C27 3.8(14)
C24 C25 C26 O2 -176.0(10)
C24 C25 C26 C27 3.3(17)
C25 C26 C27 C28 -0.3(15)
C26 C27 C28 C23 -3.3(14)
C28 C23 C24 C25 -0.8(15)
C29 O2 C26 C25 -177.7(11)
C29 O2 C26 C27 3.0(16)
C30 N5 C34 C33 -3.0(10)
C30 N5 C34 C35 175.7(6)
C30 C31 C32 C33 -0.6(12)
C31 C32 C33 C34 -1.2(11)
C32 C33 C34 N5 3.1(10)
C32 C33 C34 C35 -175.5(6)
C33 C34 C35 N6 179.5(6)
C33 C34 C35 C36 1.5(11)
C34 N5 C30 C31 1.2(10)
C34 C35 C36 C37 176.2(7)
C35 N6 C39 C38 0.6(10)
C35 N6 C39 C40 -178.4(5)
C35 C36 C37 N8 -179.9(7)
C35 C36 C37 C38 1.2(11)
C36 C37 C38 C39 0.1(11)
C37 N8 C45 C46 63.7(11)
C37 N8 C45 C50 -119.7(9)
C37 N8 C52 C53 -117.0(9)
C37 N8 C52 C57 65.0(12)
C37 C38 C39 N6 -1.0(11)
C37 C38 C39 C40 177.8(7)
C38 C39 C40 N7 -175.9(6)
C38 C39 C40 C41 1.1(11)
C39 N6 C35 C34 -177.5(5)
C39 N6 C35 C36 0.7(9)
C39 C40 C41 C42 -174.1(6)
C40 N7 C44 C43 0.4(11)
C40 C41 C42 C43 -1.4(11)
C41 C42 C43 C44 -0.3(12)
C42 C43 C44 N7 0.8(12)
C44 N7 C40 C39 174.8(6)
C44 N7 C40 C41 -2.3(10)
C45 N8 C37 C36 13.5(12)
C45 N8 C37 C38 -167.7(8)
C45 N8 C52 C53 62.6(11)
C45 N8 C52 C57 -115.5(9)
C45 C46 C47 C48 -3.7(14)
C46 C45 C50 C49 0.2(13)
C46 C47 C48 O3 -178.1(9)
C46 C47 C48 C49 1.9(14)
C47 C48 C49 C50 1.0(15)
C48 C49 C50 C45 -2.0(15)
C50 C45 C46 C47 2.7(13)
C51 O3 C48 C47 -0.1(15)
C51 O3 C48 C49 179.9(9)
C52 N8 C37 C36 -166.9(7)
C52 N8 C37 C38 11.9(12)
C52 N8 C45 C46 -115.8(9)
C52 N8 C45 C50 60.7(11)
C52 C53 C54 C55 -1.7(14)
C53 C52 C57 C56 1.1(13)
C53 C54 C55 O4 -178.7(9)
C53 C54 C55 C56 1.7(15)
C54 C55 C56 C57 -0.2(14)
C55 C56 C57 C52 -1.2(14)
C57 C52 C53 C54 0.3(13)
C58 O4 C55 C54 178.9(9)
C58 O4 C55 C56 -1.5(14)
